data_1503891
loop_
_publ_author_name
'Chebny, Vincent J.'
'Navale, Tushar S.'
'Shukla, Ruchi'
'Lindeman, Sergey V.'
'Rathore, Rajendra'

_publ_section_title
;
 X-ray structural characterization of charge delocalization onto the three
 equivalent benzenoid rings in hexamethoxytriptycene cation radical.
;
_journal_issue 11
_journal_name_full 'Organic letters'
_journal_page_first 2253
_journal_page_last 2256
_journal_paper_doi 10.1021/ol900558s
_journal_volume 11
_journal_year 2009
_chemical_formula_sum 'C40.25 H44 Cl6 O6 Sb'
_chemical_formula_weight 958.20
_chemical_name_systematic
; 
 ? 
;
_space_group_IT_number 2
_symmetry_cell_setting triclinic
_symmetry_space_group_name_Hall '-P 1'
_symmetry_space_group_name_H-M 'P -1'
_atom_sites_solution_hydrogens geom
_atom_sites_solution_primary direct
_atom_sites_solution_secondary difmap
_audit_creation_method SHELXL-97
_cell_angle_alpha 103.8740(10)
_cell_angle_beta 93.9200(10)
_cell_angle_gamma 90.6470(10)
_cell_formula_units_Z 4
_cell_length_a 12.5195(2)
_cell_length_b 12.9701(2)
_cell_length_c 26.6144(4)
_cell_measurement_reflns_used 8753
_cell_measurement_temperature 100(2)
_cell_measurement_theta_max 60
_cell_measurement_theta_min 3
_cell_volume 4184.02(11)
_computing_cell_refinement 'SAINT v7.23A (Bruker, 2005)'
_computing_data_collection 'APEX2 v2.0-2 (Bruker, 2005)'
_computing_data_reduction 'SADABS-2004/1 (Bruker, 2005)'
_computing_molecular_graphics 'XP v5.1 (Bruker, 1998)'
_computing_publication_material 'XCIF v6.12 (Bruker, 2001)'
_computing_structure_refinement 'SHELXL-97 v.97-2 (Sheldrick, 1993-1997)'
_computing_structure_solution 'XS/SHELXTL v6.12 (Bruker, 2001)'
_diffrn_ambient_temperature 100(2)
_diffrn_measured_fraction_theta_full 0.983
_diffrn_measured_fraction_theta_max 0.943
_diffrn_measurement_device_type 'Bruker APEX2 CCD detector'
_diffrn_measurement_method '\w scans'
_diffrn_radiation_monochromator graphite
_diffrn_radiation_source 'fine-focus sealed tube'
_diffrn_radiation_type CuK\a
_diffrn_radiation_wavelength 1.54178
_diffrn_reflns_av_R_equivalents 0.0396
_diffrn_reflns_av_sigmaI/netI 0.0453
_diffrn_reflns_limit_h_max 14
_diffrn_reflns_limit_h_min -13
_diffrn_reflns_limit_k_max 14
_diffrn_reflns_limit_k_min -14
_diffrn_reflns_limit_l_max 30
_diffrn_reflns_limit_l_min 0
_diffrn_reflns_number 34690
_diffrn_reflns_theta_full 62.46
_diffrn_reflns_theta_max 62.46
_diffrn_reflns_theta_min 1.71
_exptl_absorpt_coefficient_mu 9.122
_exptl_absorpt_correction_T_max 0.7408
_exptl_absorpt_correction_T_min 0.2388
_exptl_absorpt_correction_type numerical
_exptl_absorpt_process_details
;
 Numerical (based on real shape of the crystal) absorption
 correction followed by:
 SADABS. Program for empirical absorption correction of
 area-detector data. University of Goetingen. Germany. 
 Sheldrick, G. M. 1996
;
_exptl_crystal_colour dark-green
_exptl_crystal_density_diffrn 1.521
_exptl_crystal_density_method 'not measured'
_exptl_crystal_description needle
_exptl_crystal_F_000 1946
_exptl_crystal_size_max 0.22
_exptl_crystal_size_mid 0.05
_exptl_crystal_size_min 0.04
_refine_diff_density_max 1.023
_refine_diff_density_min -0.592
_refine_diff_density_rms 0.080
_refine_ls_extinction_method none
_refine_ls_goodness_of_fit_ref 1.030
_refine_ls_hydrogen_treatment mixed
_refine_ls_matrix_type full
_refine_ls_number_parameters 1175
_refine_ls_number_reflns 12243
_refine_ls_number_restraints 15
_refine_ls_restrained_S_all 1.029
_refine_ls_R_factor_all 0.0590
_refine_ls_R_factor_gt 0.0423
_refine_ls_shift/su_max 0.002
_refine_ls_shift/su_mean 0.000
_refine_ls_structure_factor_coef Fsqd
_refine_ls_weighting_details 'calc w=1/[\s^2^(Fo^2^)+(0.0445P)^2^+6.0254P] where P=(Fo^2^+2Fc^2^)/3'
_refine_ls_weighting_scheme calc
_refine_ls_wR_factor_gt 0.0925
_refine_ls_wR_factor_ref 0.0974
_reflns_number_gt 9589
_reflns_number_total 12243
_reflns_threshold_expression >2sigma(I)
_cod_data_source_file ol900558s_si_003.cif
_cod_data_source_block raj5za
_cod_database_code 1503891

loop_
_symmetry_equiv_pos_as_xyz
'x, y, z'
'-x, -y, -z'

loop_
_atom_site_label
_atom_site_type_symbol
_atom_site_fract_x
_atom_site_fract_y
_atom_site_fract_z
_atom_site_U_iso_or_equiv
_atom_site_adp_type
_atom_site_occupancy
_atom_site_symmetry_multiplicity
_atom_site_calc_flag
_atom_site_refinement_flags
_atom_site_disorder_assembly
_atom_site_disorder_group
Sb1 Sb 0.12975(2) 0.48392(2) 0.146989(12) 0.02402(9) Uani 1 1 d . . .
Sb2 Sb 0.81509(3) 0.52599(2) 0.369089(13) 0.02747(10) Uani 1 1 d . . .
Cl1 Cl 0.02928(10) 0.61342(10) 0.11587(5) 0.0338(3) Uani 1 1 d . . .
Cl7 Cl 0.70329(13) 0.64794(12) 0.33968(7) 0.0624(5) Uani 1 1 d . . .
Cl2 Cl 0.23185(10) 0.35494(10) 0.17750(5) 0.0352(3) Uani 1 1 d . . .
Cl8 Cl 0.92749(11) 0.40256(11) 0.39673(5) 0.0408(3) Uani 1 1 d . . .
Cl3 Cl 0.27002(10) 0.61083(10) 0.17973(5) 0.0365(3) Uani 1 1 d . . .
Cl4 Cl 0.04996(11) 0.53384(10) 0.22659(5) 0.0386(3) Uani 1 1 d . . .
Cl5 Cl 0.20854(11) 0.43408(11) 0.06640(5) 0.0415(3) Uani 1 1 d . . .
Cl6 Cl -0.01034(10) 0.35704(10) 0.11507(6) 0.0436(4) Uani 1 1 d . . .
Cl9 Cl 0.96550(11) 0.62395(11) 0.35635(6) 0.0452(4) Uani 1 1 d . . .
Cl10 Cl 0.81639(17) 0.63017(12) 0.45500(6) 0.0669(5) Uani 1 1 d . . .
Cl11 Cl 0.81647(14) 0.42311(11) 0.28245(6) 0.0539(4) Uani 1 1 d . . .
Cl12 Cl 0.66726(13) 0.42618(14) 0.38322(10) 0.0827(7) Uani 1 1 d . . .
O1 O -0.0988(2) 0.8346(2) 0.74575(12) 0.0229(7) Uani 1 1 d . . .
O2 O -0.1492(2) 1.0266(2) 0.78606(12) 0.0224(7) Uani 1 1 d . . .
O3 O 0.1617(3) 0.8079(2) 1.03526(12) 0.0293(8) Uani 1 1 d . . .
O4 O 0.1207(3) 1.0037(2) 1.07095(11) 0.0254(8) Uani 1 1 d . . .
O5 O 0.6043(2) 0.9995(2) 0.83362(13) 0.0300(8) Uani 1 1 d . . .
O6 O 0.5595(3) 1.1942(2) 0.87226(13) 0.0294(8) Uani 1 1 d . . .
C1 C 0.2640(4) 0.7670(4) 0.8420(2) 0.0227(11) Uani 1 1 d . . .
H1A H 0.212(4) 0.718(4) 0.8430(19) 0.034 Uiso 1 1 d . . .
H1B H 0.282(4) 0.750(4) 0.805(2) 0.034 Uiso 1 1 d . . .
H1C H 0.324(4) 0.750(4) 0.860(2) 0.034 Uiso 1 1 d . . .
C2 C 0.2360(3) 0.8818(3) 0.86342(16) 0.0186(10) Uani 1 1 d . . .
C3 C 0.1885(3) 1.0843(3) 0.90113(16) 0.0176(10) Uani 1 1 d . . .
C4 C 0.1610(4) 1.1995(4) 0.92299(19) 0.0204(10) Uani 1 1 d . . .
H4A H 0.090(4) 1.204(4) 0.9342(19) 0.031 Uiso 1 1 d . . .
H4B H 0.211(4) 1.226(4) 0.951(2) 0.031 Uiso 1 1 d . . .
H4C H 0.165(4) 1.243(4) 0.8950(19) 0.031 Uiso 1 1 d . . .
C11 C 0.1375(4) 0.9176(4) 0.83612(17) 0.0193(10) Uani 1 1 d . . .
C12 C 0.0704(4) 0.8530(4) 0.79722(17) 0.0206(11) Uani 1 1 d . . .
H12 H 0.085(4) 0.789(4) 0.7878(19) 0.025 Uiso 1 1 d . . .
C13 C -0.0244(3) 0.8920(3) 0.78036(16) 0.0173(10) Uani 1 1 d . . .
C14 C -0.0522(3) 0.9995(4) 0.80227(17) 0.0186(10) Uani 1 1 d . . .
C15 C 0.0176(4) 1.0650(4) 0.83927(17) 0.0191(10) Uani 1 1 d . . .
H15 H -0.002(4) 1.137(4) 0.8535(18) 0.023 Uiso 1 1 d . . .
C16 C 0.1111(4) 1.0244(4) 0.85632(16) 0.0187(10) Uani 1 1 d . . .
C17 C -0.0779(4) 0.7247(4) 0.7244(2) 0.0255(11) Uani 1 1 d . . .
H17A H -0.144(4) 0.694(4) 0.700(2) 0.038 Uiso 1 1 d . . .
H17B H -0.014(4) 0.715(4) 0.705(2) 0.038 Uiso 1 1 d . . .
H17C H -0.062(4) 0.689(4) 0.750(2) 0.038 Uiso 1 1 d . . .
C18 C -0.1867(4) 1.1286(4) 0.8127(2) 0.0249(11) Uani 1 1 d . . .
H18A H -0.148(4) 1.184(4) 0.805(2) 0.037 Uiso 1 1 d . . .
H18B H -0.258(5) 1.132(4) 0.802(2) 0.037 Uiso 1 1 d . . .
H18C H -0.185(4) 1.132(4) 0.847(2) 0.037 Uiso 1 1 d . . .
C21 C 0.2069(3) 0.9074(3) 0.92023(17) 0.0169(10) Uani 1 1 d . . .
C22 C 0.2002(4) 0.8353(4) 0.95131(17) 0.0186(10) Uani 1 1 d . . .
H22 H 0.219(4) 0.765(4) 0.9381(18) 0.022 Uiso 1 1 d . . .
C23 C 0.1702(4) 0.8694(4) 1.00129(17) 0.0204(10) Uani 1 1 d . . .
C24 C 0.1451(4) 0.9776(4) 1.02074(18) 0.0228(11) Uani 1 1 d . . .
C25 C 0.1497(4) 1.0486(4) 0.98980(17) 0.0185(10) Uani 1 1 d . . .
H25 H 0.132(4) 1.120(4) 1.0036(18) 0.022 Uiso 1 1 d . . .
C26 C 0.1808(3) 1.0139(3) 0.93994(17) 0.0175(10) Uani 1 1 d . . .
C27 C 0.1923(6) 0.6995(5) 1.0191(2) 0.0410(15) Uani 1 1 d . . .
H27A H 0.149(5) 0.663(5) 0.992(3) 0.061 Uiso 1 1 d . . .
H27B H 0.266(5) 0.698(5) 1.012(2) 0.061 Uiso 1 1 d . . .
H27C H 0.190(5) 0.669(5) 1.049(2) 0.061 Uiso 1 1 d . . .
C28 C 0.0951(5) 1.1129(4) 1.0915(2) 0.0278(12) Uani 1 1 d . . .
H28A H 0.156(4) 1.161(4) 1.090(2) 0.042 Uiso 1 1 d . . .
H28B H 0.032(4) 1.131(4) 1.073(2) 0.042 Uiso 1 1 d . . .
H28C H 0.082(4) 1.117(4) 1.127(2) 0.042 Uiso 1 1 d . . .
C31 C 0.3259(4) 0.9620(4) 0.86209(16) 0.0192(10) Uani 1 1 d . . .
C32 C 0.4261(4) 0.9353(4) 0.84466(17) 0.0196(10) Uani 1 1 d . . .
H32 H 0.438(4) 0.866(4) 0.8303(18) 0.023 Uiso 1 1 d . . .
C33 C 0.5025(4) 1.0151(4) 0.84801(18) 0.0233(11) Uani 1 1 d . . .
C34 C 0.4782(4) 1.1224(4) 0.86902(17) 0.0219(11) Uani 1 1 d . . .
C35 C 0.3764(4) 1.1482(4) 0.88523(17) 0.0204(10) Uani 1 1 d . . .
H35 H 0.359(4) 1.226(4) 0.9019(17) 0.025 Uiso 1 1 d . . .
C36 C 0.3000(3) 1.0682(4) 0.88214(16) 0.0178(10) Uani 1 1 d . . .
C37 C 0.6343(5) 0.8919(4) 0.8134(3) 0.0362(13) Uani 1 1 d . . .
H37A H 0.586(5) 0.861(5) 0.787(2) 0.054 Uiso 1 1 d . . .
H37B H 0.634(4) 0.850(5) 0.843(2) 0.054 Uiso 1 1 d . . .
H37C H 0.703(5) 0.894(5) 0.805(2) 0.054 Uiso 1 1 d . . .
C38 C 0.5392(5) 1.3035(4) 0.8959(2) 0.0352(13) Uani 1 1 d . . .
H38A H 0.612(5) 1.340(5) 0.896(2) 0.053 Uiso 1 1 d . . .
H38B H 0.515(4) 1.308(4) 0.936(2) 0.053 Uiso 1 1 d . . .
H38C H 0.484(5) 1.324(5) 0.875(2) 0.053 Uiso 1 1 d . . .
O1A O 0.4992(2) -0.0006(2) 0.71917(12) 0.0254(7) Uani 1 1 d . . .
O2A O 0.5460(3) -0.1955(2) 0.68660(13) 0.0290(8) Uani 1 1 d . . .
O3A O 0.8375(3) 0.1883(2) 0.48048(12) 0.0282(8) Uani 1 1 d . . .
O4A O 0.8642(3) -0.0078(2) 0.43995(11) 0.0251(7) Uani 1 1 d . . .
O5A O 1.1957(2) 0.1531(2) 0.75968(12) 0.0247(7) Uani 1 1 d . . .
O6A O 1.2366(2) -0.0396(2) 0.71780(12) 0.0262(8) Uani 1 1 d . . .
C1A C 0.8153(4) 0.2304(4) 0.6810(2) 0.0226(11) Uani 1 1 d . . .
H1D H 0.806(4) 0.241(4) 0.719(2) 0.034 Uiso 1 1 d . . .
H1E H 0.746(4) 0.249(4) 0.6675(19) 0.034 Uiso 1 1 d . . .
H1F H 0.869(4) 0.271(4) 0.6742(19) 0.034 Uiso 1 1 d . . .
C2A C 0.8399(4) 0.1150(3) 0.65732(16) 0.0179(10) Uani 1 1 d . . .
C3A C 0.8795(4) -0.0873(3) 0.61583(17) 0.0195(10) Uani 1 1 d . . .
C4A C 0.9025(4) -0.2023(4) 0.5913(2) 0.0229(11) Uani 1 1 d . . .
H4D H 0.844(4) -0.240(4) 0.568(2) 0.034 Uiso 1 1 d . . .
H4E H 0.909(4) -0.241(4) 0.616(2) 0.034 Uiso 1 1 d . . .
H4F H 0.962(4) -0.214(4) 0.574(2) 0.034 Uiso 1 1 d . . .
C11A C 0.7552(3) 0.0355(3) 0.66545(16) 0.0170(10) Uani 1 1 d . . .
C12A C 0.6618(4) 0.0629(4) 0.69068(17) 0.0187(10) Uani 1 1 d . . .
H12A H 0.648(4) 0.136(4) 0.7046(17) 0.022 Uiso 1 1 d . . .
C13A C 0.5921(4) -0.0168(4) 0.69591(17) 0.0205(10) Uani 1 1 d . . .
C14A C 0.6172(4) -0.1251(4) 0.67741(17) 0.0224(11) Uani 1 1 d . . .
C15A C 0.7096(4) -0.1515(4) 0.65114(17) 0.0215(11) Uani 1 1 d . . .
H15A H 0.728(4) -0.222(4) 0.6372(18) 0.026 Uiso 1 1 d . . .
C16A C 0.7776(3) -0.0710(4) 0.64478(16) 0.0182(10) Uani 1 1 d . . .
C17A C 0.4669(4) 0.1075(4) 0.7384(2) 0.0269(11) Uani 1 1 d . . .
H17D H 0.528(4) 0.145(4) 0.766(2) 0.040 Uiso 1 1 d . . .
H17E H 0.392(4) 0.101(4) 0.752(2) 0.040 Uiso 1 1 d . . .
H17F H 0.459(4) 0.136(4) 0.710(2) 0.040 Uiso 1 1 d . . .
C18A C 0.5762(5) -0.3049(4) 0.6765(3) 0.0409(15) Uani 1 1 d . . .
H18D H 0.521(5) -0.335(5) 0.689(2) 0.061 Uiso 1 1 d . . .
H18E H 0.580(5) -0.330(5) 0.639(3) 0.061 Uiso 1 1 d . . .
H18F H 0.644(5) -0.310(5) 0.701(2) 0.061 Uiso 1 1 d . . .
C21A C 0.8451(3) 0.0887(4) 0.59837(17) 0.0182(10) Uani 1 1 d . . .
C22A C 0.8340(4) 0.1609(4) 0.56725(18) 0.0204(10) Uani 1 1 d . . .
H22A H 0.826(4) 0.229(4) 0.5819(18) 0.024 Uiso 1 1 d . . .
C23A C 0.8430(4) 0.1263(4) 0.51432(18) 0.0221(11) Uani 1 1 d . . .
C24A C 0.8601(3) 0.0171(4) 0.49208(17) 0.0193(10) Uani 1 1 d . . .
C25A C 0.8715(4) -0.0550(4) 0.52289(18) 0.0193(10) Uani 1 1 d . . .
H25A H 0.881(4) -0.126(4) 0.5088(18) 0.023 Uiso 1 1 d . . .
C26A C 0.8652(3) -0.0190(4) 0.57623(17) 0.0193(10) Uani 1 1 d . . .
C27A C 0.8144(6) 0.2980(5) 0.5011(2) 0.0418(15) Uani 1 1 d . . .
H27D H 0.808(5) 0.321(5) 0.471(3) 0.063 Uiso 1 1 d . . .
H27E H 0.871(5) 0.339(5) 0.525(3) 0.063 Uiso 1 1 d . . .
H27F H 0.747(5) 0.304(5) 0.518(2) 0.063 Uiso 1 1 d . . .
C28A C 0.8695(5) -0.1189(4) 0.4146(2) 0.0283(12) Uani 1 1 d . . .
H28D H 0.813(5) -0.152(4) 0.422(2) 0.042 Uiso 1 1 d . . .
H28E H 0.938(5) -0.145(4) 0.425(2) 0.042 Uiso 1 1 d . . .
H28F H 0.859(4) -0.122(4) 0.378(2) 0.042 Uiso 1 1 d . . .
C31A C 0.9466(3) 0.0780(4) 0.67725(16) 0.0180(10) Uani 1 1 d . . .
C32A C 1.0209(4) 0.1411(4) 0.71320(17) 0.0197(10) Uani 1 1 d . . .
H32A H 1.009(4) 0.208(4) 0.7258(18) 0.024 Uiso 1 1 d . . .
C33A C 1.1167(4) 0.0994(4) 0.72584(17) 0.0208(10) Uani 1 1 d . . .
C34A C 1.1392(4) -0.0088(4) 0.70290(17) 0.0201(10) Uani 1 1 d . . .
C35A C 1.0641(4) -0.0706(4) 0.66784(18) 0.0195(10) Uani 1 1 d . . .
H35A H 1.084(4) -0.138(4) 0.6547(18) 0.023 Uiso 1 1 d . . .
C36A C 0.9677(3) -0.0278(3) 0.65518(16) 0.0176(10) Uani 1 1 d . . .
C37A C 1.1814(5) 0.2639(4) 0.7811(2) 0.0314(12) Uani 1 1 d . . .
H37D H 1.246(5) 0.287(4) 0.805(2) 0.047 Uiso 1 1 d . . .
H37E H 1.172(4) 0.309(5) 0.758(2) 0.047 Uiso 1 1 d . . .
H37F H 1.114(5) 0.274(4) 0.802(2) 0.047 Uiso 1 1 d . . .
C38A C 1.2653(5) -0.1461(4) 0.6939(2) 0.0323(13) Uani 1 1 d . . .
H38D H 1.220(5) -0.195(5) 0.704(2) 0.048 Uiso 1 1 d . . .
H38E H 1.340(5) -0.152(4) 0.708(2) 0.048 Uiso 1 1 d . . .
H38F H 1.258(4) -0.159(4) 0.655(2) 0.048 Uiso 1 1 d . . .
C1SA C 0.5791(5) 0.4580(4) 0.1512(3) 0.0471(16) Uani 1 1 d D . .
C2SA C 0.6820(5) 0.4923(4) 0.1481(3) 0.0518(17) Uani 1 1 d D . .
H2SA H 0.7301 0.5069 0.1783 0.062 Uiso 1 1 calc R . .
C3SA C 0.7172(5) 0.5061(5) 0.1019(3) 0.066(2) Uani 1 1 d D . .
H3SA H 0.7888 0.5293 0.1003 0.079 Uiso 1 1 calc R . .
C4SA C 0.6460(6) 0.4855(5) 0.0578(3) 0.0604(19) Uani 1 1 d D . .
H4SA H 0.6679 0.4961 0.0258 0.072 Uiso 1 1 calc R . .
C5SA C 0.5432(5) 0.4495(5) 0.0613(3) 0.0509(16) Uani 1 1 d D . .
H5SA H 0.4945 0.4333 0.0313 0.061 Uiso 1 1 calc R . .
C6SA C 0.5102(5) 0.4367(4) 0.1080(3) 0.0489(16) Uani 1 1 d D . .
H6SA H 0.4390 0.4128 0.1099 0.059 Uiso 1 1 calc R . .
C7SA C 0.5416(6) 0.4443(6) 0.2026(3) 0.072(2) Uani 1 1 d D . .
H7S1 H 0.4732 0.4792 0.2089 0.107 Uiso 1 1 calc R . .
H7S2 H 0.5951 0.4765 0.2308 0.107 Uiso 1 1 calc R . .
H7S3 H 0.5325 0.3685 0.2011 0.107 Uiso 1 1 calc R . .
C1SB C 0.3659(5) 0.5628(4) 0.3615(2) 0.0440(15) Uani 1 1 d . . .
C2SB C 0.2627(5) 0.5236(4) 0.3531(2) 0.0452(15) Uani 1 1 d . . .
H2SB H 0.2219 0.5260 0.3220 0.054 Uiso 1 1 calc R . .
C3SB C 0.2177(5) 0.4804(4) 0.3896(3) 0.0534(18) Uani 1 1 d . . .
H3SB H 0.1463 0.4523 0.3832 0.064 Uiso 1 1 calc R . .
C4SB C 0.2756(9) 0.4776(5) 0.4355(3) 0.078(3) Uani 1 1 d . . .
H4SB H 0.2445 0.4477 0.4605 0.093 Uiso 1 1 calc R . .
C5SB C 0.3809(8) 0.5197(6) 0.4446(3) 0.079(3) Uani 1 1 d . . .
H5SB H 0.4227 0.5193 0.4757 0.095 Uiso 1 1 calc R . .
C6SB C 0.4218(5) 0.5620(5) 0.4063(3) 0.0567(19) Uani 1 1 d . . .
H6SB H 0.4926 0.5917 0.4121 0.068 Uiso 1 1 calc R . .
C7SB C 0.4164(6) 0.6054(6) 0.3210(3) 0.081(2) Uani 1 1 d . . .
H7S4 H 0.4374 0.6803 0.3352 0.121 Uiso 1 1 calc R . .
H7S5 H 0.3650 0.5990 0.2909 0.121 Uiso 1 1 calc R . .
H7S6 H 0.4800 0.5647 0.3103 0.121 Uiso 1 1 calc R . .
C1SC C 0.4734(6) 0.1047(6) 0.4474(2) 0.062(2) Uani 1 1 d . . .
C2SC C 0.4214(5) 0.0154(6) 0.4488(2) 0.0465(16) Uani 1 1 d . . .
H2SC H 0.3556 0.0185 0.4648 0.056 Uiso 1 1 calc R . .
C3SC C 0.4657(5) -0.0872(6) 0.4257(2) 0.0596(19) Uani 1 1 d . . .
H3SC H 0.4284 -0.1513 0.4259 0.071 Uiso 1 1 calc R . .
C4SC C 0.5586(5) -0.0901(6) 0.4045(2) 0.0566(18) Uani 1 1 d . . .
H4SC H 0.5895 -0.1563 0.3902 0.068 Uiso 1 1 calc R . .
C5SC C 0.6111(6) 0.0052(7) 0.4032(3) 0.069(2) Uani 1 1 d . . .
H5SC H 0.6769 0.0026 0.3873 0.083 Uiso 1 1 calc R . .
C6SC C 0.5700(5) 0.1013(7) 0.4243(2) 0.0587(19) Uani 1 1 d . . .
H6SC H 0.6068 0.1652 0.4232 0.070 Uiso 1 1 calc R . .
C7SC C 0.4279(6) 0.2100(6) 0.4718(2) 0.079(3) Uani 1 1 d . . .
H7S7 H 0.3502 0.2072 0.4636 0.119 Uiso 1 1 calc R . .
H7S8 H 0.4605 0.2657 0.4581 0.119 Uiso 1 1 calc R . .
H7S9 H 0.4432 0.2259 0.5095 0.119 Uiso 1 1 calc R . .
C1SD C 0.5201(11) -0.0462(10) -0.0100(4) 0.047(3) Uani 0.50 1 d PD A -1
C2SD C 0.440(2) -0.0443(16) 0.0235(12) 0.057(13) Uani 0.50 1 d PD A -1
H2SD H 0.4132 -0.1092 0.0292 0.068 Uiso 0.50 1 calc PR A -1
C3SD C 0.3969(10) 0.0507(13) 0.0488(5) 0.058(4) Uani 0.50 1 d PD A -1
H3SD H 0.3451 0.0511 0.0733 0.070 Uiso 0.50 1 calc PR A -1
C4SD C 0.430(2) 0.1445(14) 0.0383(11) 0.046(9) Uani 0.50 1 d PD A -1
H4SD H 0.3935 0.2082 0.0507 0.055 Uiso 0.50 1 calc PR A -1
C5SD C 0.5180(10) 0.1446(9) 0.0092(5) 0.050(4) Uani 0.50 1 d PD A -1
H5SD H 0.5517 0.2097 0.0076 0.060 Uiso 0.50 1 calc PR A -1
C6SD C 0.556(3) 0.0476(13) -0.0178(13) 0.048(11) Uani 0.50 1 d PD A -1
H6SD H 0.6083 0.0471 -0.0421 0.058 Uiso 0.50 1 calc PR A -1
C7SD C 0.555(2) -0.1530(17) -0.0403(11) 0.079(13) Uani 0.50 1 d PD A -1
H7SX H 0.5088 -0.1763 -0.0723 0.118 Uiso 0.50 1 calc PR A -1
H7SY H 0.5503 -0.2051 -0.0192 0.118 Uiso 0.50 1 calc PR A -1
H7SZ H 0.6295 -0.1467 -0.0490 0.118 Uiso 0.50 1 calc PR A -1

loop_
_atom_site_aniso_label
_atom_site_aniso_U_11
_atom_site_aniso_U_22
_atom_site_aniso_U_33
_atom_site_aniso_U_23
_atom_site_aniso_U_13
_atom_site_aniso_U_12
Sb1 0.02462(18) 0.01763(17) 0.03004(19) 0.00480(14) 0.00684(13) 0.00223(13)
Sb2 0.02578(19) 0.02019(18) 0.0349(2) 0.00293(14) 0.00439(14) 0.00285(13)
Cl1 0.0337(7) 0.0280(7) 0.0432(8) 0.0141(6) 0.0069(6) 0.0079(5)
Cl7 0.0576(10) 0.0387(9) 0.0847(12) 0.0071(8) -0.0149(9) 0.0232(7)
Cl2 0.0369(7) 0.0245(7) 0.0458(8) 0.0110(6) 0.0039(6) 0.0072(5)
Cl8 0.0437(8) 0.0404(8) 0.0449(8) 0.0201(7) 0.0116(6) 0.0145(6)
Cl3 0.0313(7) 0.0266(7) 0.0491(8) 0.0043(6) 0.0040(6) -0.0029(5)
Cl4 0.0478(8) 0.0355(7) 0.0357(7) 0.0099(6) 0.0196(6) 0.0110(6)
Cl5 0.0436(8) 0.0493(9) 0.0315(7) 0.0060(6) 0.0126(6) 0.0149(6)
Cl6 0.0318(7) 0.0241(7) 0.0701(10) 0.0034(7) -0.0013(7) -0.0032(5)
Cl9 0.0452(8) 0.0428(8) 0.0502(9) 0.0140(7) 0.0129(7) -0.0081(6)
Cl10 0.1293(16) 0.0371(9) 0.0363(8) 0.0040(7) 0.0365(9) 0.0126(9)
Cl11 0.0784(11) 0.0328(8) 0.0400(8) -0.0067(6) -0.0160(8) 0.0118(7)
Cl12 0.0334(9) 0.0521(10) 0.169(2) 0.0306(12) 0.0347(11) -0.0012(7)
O1 0.0233(18) 0.0208(18) 0.0224(17) 0.0021(14) -0.0034(14) -0.0010(14)
O2 0.0198(18) 0.0218(18) 0.0252(18) 0.0049(14) 0.0020(14) 0.0039(14)
O3 0.045(2) 0.0198(18) 0.0266(19) 0.0101(15) 0.0112(16) 0.0091(15)
O4 0.038(2) 0.0224(18) 0.0173(17) 0.0058(14) 0.0073(14) 0.0056(15)
O5 0.0220(19) 0.0219(18) 0.047(2) 0.0078(16) 0.0127(16) 0.0058(14)
O6 0.0257(19) 0.0201(18) 0.041(2) 0.0045(16) 0.0075(15) -0.0020(14)
C1 0.026(3) 0.018(3) 0.023(3) 0.000(2) 0.004(2) 0.002(2)
C2 0.020(3) 0.019(3) 0.015(2) 0.000(2) 0.0066(19) 0.0030(19)
C3 0.023(3) 0.014(2) 0.016(2) 0.0015(19) 0.0002(19) 0.0036(19)
C4 0.023(3) 0.017(3) 0.021(3) 0.005(2) 0.001(2) 0.003(2)
C11 0.023(3) 0.020(3) 0.015(2) 0.004(2) 0.0089(19) 0.001(2)
C12 0.028(3) 0.017(3) 0.016(2) 0.002(2) 0.005(2) 0.000(2)
C13 0.022(3) 0.018(2) 0.013(2) 0.007(2) 0.0018(19) -0.002(2)
C14 0.017(2) 0.022(3) 0.019(2) 0.009(2) 0.0037(19) 0.000(2)
C15 0.027(3) 0.016(3) 0.015(2) 0.005(2) 0.004(2) 0.001(2)
C16 0.024(3) 0.020(3) 0.013(2) 0.005(2) 0.0028(19) -0.003(2)
C17 0.034(3) 0.017(3) 0.022(3) 0.000(2) -0.002(2) 0.002(2)
C18 0.026(3) 0.022(3) 0.028(3) 0.008(2) 0.001(2) 0.007(2)
C21 0.013(2) 0.016(2) 0.021(2) 0.002(2) 0.0017(18) 0.0012(18)
C22 0.021(3) 0.012(2) 0.022(3) 0.002(2) 0.000(2) 0.0029(19)
C23 0.022(3) 0.020(3) 0.021(3) 0.009(2) 0.000(2) -0.001(2)
C24 0.020(3) 0.024(3) 0.022(3) 0.002(2) 0.003(2) 0.005(2)
C25 0.020(3) 0.016(3) 0.021(3) 0.005(2) 0.0023(19) 0.0032(19)
C26 0.016(2) 0.015(2) 0.022(3) 0.005(2) -0.0013(19) -0.0001(18)
C27 0.066(5) 0.028(3) 0.036(3) 0.018(3) 0.015(3) 0.017(3)
C28 0.039(3) 0.022(3) 0.022(3) 0.003(2) 0.012(2) 0.006(2)
C31 0.023(3) 0.019(3) 0.015(2) 0.004(2) -0.0009(19) 0.003(2)
C32 0.026(3) 0.014(2) 0.019(2) 0.004(2) 0.005(2) 0.001(2)
C33 0.023(3) 0.023(3) 0.024(3) 0.006(2) 0.003(2) 0.003(2)
C34 0.021(3) 0.024(3) 0.021(2) 0.006(2) 0.004(2) -0.001(2)
C35 0.024(3) 0.020(3) 0.018(2) 0.005(2) -0.002(2) 0.002(2)
C36 0.018(2) 0.021(3) 0.013(2) 0.0029(19) -0.0025(18) 0.0010(19)
C37 0.031(3) 0.029(3) 0.048(4) 0.006(3) 0.015(3) 0.004(3)
C38 0.035(3) 0.024(3) 0.042(3) 0.001(3) 0.003(3) -0.005(2)
O1A 0.0200(18) 0.0220(18) 0.0324(19) 0.0016(15) 0.0084(14) 0.0021(14)
O2A 0.0280(19) 0.0186(18) 0.039(2) 0.0013(15) 0.0128(16) -0.0026(14)
O3A 0.043(2) 0.0226(19) 0.0230(18) 0.0107(15) 0.0085(15) 0.0062(15)
O4A 0.034(2) 0.0245(18) 0.0165(17) 0.0034(14) 0.0050(14) 0.0021(15)
O5A 0.0238(18) 0.0218(18) 0.0252(18) -0.0002(15) 0.0011(14) -0.0022(14)
O6A 0.0221(19) 0.0237(18) 0.0325(19) 0.0071(15) -0.0014(14) 0.0011(14)
C1A 0.024(3) 0.018(3) 0.026(3) 0.004(2) 0.007(2) 0.004(2)
C2A 0.023(3) 0.015(2) 0.013(2) 0.0006(19) 0.0004(19) -0.0028(19)
C3A 0.023(3) 0.017(2) 0.017(2) 0.004(2) 0.0007(19) 0.0030(19)
C4A 0.027(3) 0.019(3) 0.022(3) 0.004(2) 0.002(2) 0.003(2)
C11A 0.020(3) 0.016(2) 0.015(2) 0.0050(19) -0.0030(19) 0.0008(19)
C12A 0.023(3) 0.016(3) 0.017(2) 0.003(2) -0.0014(19) 0.005(2)
C13A 0.018(3) 0.021(3) 0.021(2) 0.002(2) -0.002(2) 0.002(2)
C14A 0.026(3) 0.020(3) 0.020(2) 0.002(2) -0.001(2) -0.004(2)
C15A 0.026(3) 0.017(3) 0.019(2) 0.000(2) -0.001(2) 0.004(2)
C16A 0.019(2) 0.020(3) 0.014(2) 0.003(2) -0.0031(19) -0.0003(19)
C17A 0.025(3) 0.023(3) 0.031(3) 0.003(2) 0.007(2) 0.007(2)
C18A 0.042(4) 0.026(3) 0.056(4) 0.008(3) 0.024(3) -0.003(3)
C21A 0.015(2) 0.020(3) 0.017(2) 0.000(2) 0.0020(18) 0.0008(19)
C22A 0.022(3) 0.016(3) 0.024(3) 0.005(2) 0.000(2) -0.001(2)
C23A 0.024(3) 0.020(3) 0.025(3) 0.010(2) 0.001(2) -0.001(2)
C24A 0.017(2) 0.021(3) 0.019(3) 0.002(2) 0.0064(19) -0.0013(19)
C25A 0.020(3) 0.015(2) 0.022(3) 0.003(2) 0.001(2) -0.001(2)
C26A 0.019(3) 0.019(3) 0.020(2) 0.005(2) 0.0004(19) 0.0013(19)
C27A 0.069(5) 0.029(3) 0.034(3) 0.016(3) 0.017(3) 0.016(3)
C28A 0.030(3) 0.031(3) 0.022(3) 0.003(2) 0.006(2) -0.001(2)
C31A 0.021(3) 0.020(3) 0.013(2) 0.003(2) 0.0067(19) 0.002(2)
C32A 0.026(3) 0.017(3) 0.016(2) 0.003(2) 0.005(2) 0.000(2)
C33A 0.027(3) 0.022(3) 0.014(2) 0.005(2) 0.002(2) -0.005(2)
C34A 0.019(3) 0.023(3) 0.021(2) 0.008(2) 0.006(2) 0.002(2)
C35A 0.023(3) 0.014(2) 0.023(3) 0.006(2) 0.007(2) 0.002(2)
C36A 0.023(3) 0.017(2) 0.012(2) 0.0024(19) 0.0053(19) 0.0016(19)
C37A 0.034(3) 0.026(3) 0.027(3) -0.004(2) -0.009(3) -0.002(2)
C38A 0.026(3) 0.022(3) 0.049(4) 0.009(3) 0.004(3) 0.006(2)
C1SA 0.040(4) 0.024(3) 0.072(5) 0.001(3) 0.000(3) 0.010(3)
C2SA 0.047(4) 0.022(3) 0.080(5) 0.002(3) -0.008(4) 0.003(3)
C3SA 0.040(4) 0.025(3) 0.131(7) 0.013(4) 0.014(5) 0.014(3)
C4SA 0.075(5) 0.033(4) 0.071(5) 0.001(3) 0.027(4) 0.022(3)
C5SA 0.056(4) 0.032(3) 0.057(4) -0.005(3) 0.007(3) 0.012(3)
C6SA 0.038(4) 0.030(3) 0.070(5) -0.005(3) 0.000(3) 0.010(3)
C7SA 0.061(5) 0.074(5) 0.079(5) 0.016(4) 0.002(4) 0.024(4)
C1SB 0.038(4) 0.028(3) 0.063(4) 0.005(3) 0.001(3) 0.011(3)
C2SB 0.043(4) 0.029(3) 0.057(4) -0.001(3) -0.004(3) 0.013(3)
C3SB 0.053(4) 0.018(3) 0.084(5) -0.004(3) 0.026(4) 0.003(3)
C4SB 0.147(9) 0.028(4) 0.070(5) 0.017(4) 0.062(6) 0.035(5)
C5SB 0.111(7) 0.045(5) 0.063(5) -0.018(4) -0.012(5) 0.046(5)
C6SB 0.039(4) 0.030(4) 0.088(6) -0.008(4) -0.008(4) 0.014(3)
C7SB 0.072(5) 0.064(5) 0.115(7) 0.028(5) 0.049(5) 0.024(4)
C1SC 0.072(5) 0.076(5) 0.037(4) 0.018(4) -0.023(3) 0.007(4)
C2SC 0.034(3) 0.076(5) 0.029(3) 0.013(3) -0.004(3) 0.008(3)
C3SC 0.053(4) 0.081(5) 0.043(4) 0.016(4) -0.014(3) 0.013(4)
C4SC 0.055(4) 0.074(5) 0.041(4) 0.013(3) 0.000(3) 0.028(4)
C5SC 0.042(4) 0.119(7) 0.055(5) 0.035(5) 0.002(3) 0.010(5)
C6SC 0.039(4) 0.097(6) 0.044(4) 0.025(4) 0.002(3) 0.012(4)
C7SC 0.092(6) 0.094(6) 0.035(4) -0.009(4) -0.026(4) 0.052(5)
C1SD 0.056(9) 0.057(10) 0.023(7) 0.005(6) -0.021(6) -0.003(7)
C2SD 0.040(19) 0.09(3) 0.047(16) 0.049(17) -0.038(12) -0.049(17)
C3SD 0.046(9) 0.084(12) 0.040(8) 0.013(8) -0.027(6) -0.001(8)
C4SD 0.037(12) 0.022(11) 0.067(19) -0.011(10) 0.000(11) -0.002(8)
C5SD 0.064(10) 0.030(7) 0.055(9) 0.017(7) -0.019(7) -0.020(7)
C6SD 0.05(2) 0.04(2) 0.045(17) 0.009(13) 0.001(14) 0.005(14)
C7SD 0.08(2) 0.09(2) 0.06(2) 0.013(16) -0.062(17) 0.012(17)

loop_
_atom_type_symbol
_atom_type_description
_atom_type_scat_dispersion_real
_atom_type_scat_dispersion_imag
_atom_type_scat_source
C C 0.0181 0.0091 'International Tables Vol C Tables 4.2.6.8 and 6.1.1.4'
H H 0.0000 0.0000 'International Tables Vol C Tables 4.2.6.8 and 6.1.1.4'
O O 0.0492 0.0322 'International Tables Vol C Tables 4.2.6.8 and 6.1.1.4'
Cl Cl 0.3639 0.7018 'International Tables Vol C Tables 4.2.6.8 and 6.1.1.4'
Sb Sb -0.0562 5.8946 'International Tables Vol C Tables 4.2.6.8 and 6.1.1.4'

loop_
_geom_angle_atom_site_label_1
_geom_angle_atom_site_label_2
_geom_angle_atom_site_label_3
_geom_angle
Cl4 Sb1 Cl6 89.54(5)
Cl4 Sb1 Cl3 90.03(5)
Cl6 Sb1 Cl3 179.49(5)
Cl4 Sb1 Cl5 179.43(5)
Cl6 Sb1 Cl5 90.17(5)
Cl3 Sb1 Cl5 90.27(5)
Cl4 Sb1 Cl2 90.76(5)
Cl6 Sb1 Cl2 90.38(5)
Cl3 Sb1 Cl2 89.35(5)
Cl5 Sb1 Cl2 89.73(5)
Cl4 Sb1 Cl1 89.81(5)
Cl6 Sb1 Cl1 90.02(5)
Cl3 Sb1 Cl1 90.26(5)
Cl5 Sb1 Cl1 89.71(5)
Cl2 Sb1 Cl1 179.31(5)
Cl9 Sb2 Cl12 178.61(7)
Cl9 Sb2 Cl8 90.37(5)
Cl12 Sb2 Cl8 88.33(6)
Cl9 Sb2 Cl10 89.35(6)
Cl12 Sb2 Cl10 90.15(7)
Cl8 Sb2 Cl10 90.62(6)
Cl9 Sb2 Cl7 89.37(6)
Cl12 Sb2 Cl7 91.94(7)
Cl8 Sb2 Cl7 178.85(6)
Cl10 Sb2 Cl7 90.50(6)
Cl9 Sb2 Cl11 89.61(6)
Cl12 Sb2 Cl11 90.89(7)
Cl8 Sb2 Cl11 89.42(5)
Cl10 Sb2 Cl11 178.96(7)
Cl7 Sb2 Cl11 89.45(6)
C13 O1 C17 117.4(4)
C14 O2 C18 116.8(4)
C23 O3 C27 117.4(4)
C24 O4 C28 116.1(4)
C33 O5 C37 117.2(4)
C34 O6 C38 117.1(4)
C2 C1 H1A 115(3)
C2 C1 H1B 115(3)
H1A C1 H1B 104(4)
C2 C1 H1C 110(3)
H1A C1 H1C 107(5)
H1B C1 H1C 105(4)
C1 C2 C11 114.6(4)
C1 C2 C31 114.0(4)
C11 C2 C31 105.7(4)
C1 C2 C21 114.2(4)
C11 C2 C21 102.1(3)
C31 C2 C21 105.0(3)
C36 C3 C4 114.8(4)
C36 C3 C16 106.3(3)
C4 C3 C16 114.4(4)
C36 C3 C26 105.2(3)
C4 C3 C26 113.8(4)
C16 C3 C26 101.0(3)
C3 C4 H4A 110(3)
C3 C4 H4B 106(3)
H4A C4 H4B 111(4)
C3 C4 H4C 111(3)
H4A C4 H4C 108(4)
H4B C4 H4C 111(4)
C12 C11 C16 119.6(4)
C12 C11 C2 125.7(4)
C16 C11 C2 114.5(4)
C13 C12 C11 119.9(4)
C13 C12 H12 122(3)
C11 C12 H12 118(3)
O1 C13 C12 124.9(4)
O1 C13 C14 114.9(4)
C12 C13 C14 120.1(4)
O2 C14 C15 125.1(4)
O2 C14 C13 115.1(4)
C15 C14 C13 119.7(4)
C16 C15 C14 119.5(4)
C16 C15 H15 122(3)
C14 C15 H15 119(3)
C15 C16 C11 121.1(4)
C15 C16 C3 124.6(4)
C11 C16 C3 114.0(4)
O1 C17 H17A 106(3)
O1 C17 H17B 113(3)
H17A C17 H17B 109(4)
O1 C17 H17C 112(3)
H17A C17 H17C 115(4)
H17B C17 H17C 103(4)
O2 C18 H18A 112(3)
O2 C18 H18B 108(3)
H18A C18 H18B 109(5)
O2 C18 H18C 109(3)
H18A C18 H18C 113(5)
H18B C18 H18C 106(5)
C22 C21 C26 119.6(4)
C22 C21 C2 126.3(4)
C26 C21 C2 114.0(4)
C23 C22 C21 119.8(4)
C23 C22 H22 121(3)
C21 C22 H22 119(3)
O3 C23 C22 125.5(4)
O3 C23 C24 114.7(4)
C22 C23 C24 119.9(4)
O4 C24 C25 124.4(4)
O4 C24 C23 115.1(4)
C25 C24 C23 120.5(4)
C24 C25 C26 119.3(4)
C24 C25 H25 119(3)
C26 C25 H25 122(3)
C25 C26 C21 121.0(4)
C25 C26 C3 124.7(4)
C21 C26 C3 114.3(4)
O3 C27 H27A 112(4)
O3 C27 H27B 109(4)
H27A C27 H27B 112(6)
O3 C27 H27C 107(4)
H27A C27 H27C 112(5)
H27B C27 H27C 105(5)
O4 C28 H28A 111(3)
O4 C28 H28B 111(3)
H28A C28 H28B 110(5)
O4 C28 H28C 104(3)
H28A C28 H28C 110(4)
H28B C28 H28C 110(5)
C32 C31 C36 121.3(4)
C32 C31 C2 124.7(4)
C36 C31 C2 114.0(4)
C33 C32 C31 119.1(4)
C33 C32 H32 123(3)
C31 C32 H32 118(3)
O5 C33 C32 125.0(4)
O5 C33 C34 114.8(4)
C32 C33 C34 120.2(4)
O6 C34 C35 124.3(4)
O6 C34 C33 115.6(4)
C35 C34 C33 120.0(4)
C36 C35 C34 119.7(4)
C36 C35 H35 120(3)
C34 C35 H35 120(3)
C35 C36 C31 119.6(4)
C35 C36 C3 125.3(4)
C31 C36 C3 115.0(4)
O5 C37 H37A 108(4)
O5 C37 H37B 109(3)
H37A C37 H37B 110(5)
O5 C37 H37C 107(4)
H37A C37 H37C 116(6)
H37B C37 H37C 106(5)
O6 C38 H38A 102(3)
O6 C38 H38B 108(3)
H38A C38 H38B 113(4)
O6 C38 H38C 106(4)
H38A C38 H38C 115(5)
H38B C38 H38C 112(5)
C13A O1A C17A 118.3(4)
C14A O2A C18A 117.2(4)
C23A O3A C27A 116.4(4)
C24A O4A C28A 117.0(4)
C33A O5A C37A 117.3(4)
C34A O6A C38A 116.7(4)
C2A C1A H1D 110(3)
C2A C1A H1E 112(3)
H1D C1A H1E 103(4)
C2A C1A H1F 108(3)
H1D C1A H1F 113(4)
H1E C1A H1F 111(4)
C1A C2A C31A 115.1(4)
C1A C2A C21A 113.9(4)
C31A C2A C21A 104.2(3)
C1A C2A C11A 113.7(4)
C31A C2A C11A 105.4(3)
C21A C2A C11A 103.4(3)
C4A C3A C16A 114.8(4)
C4A C3A C36A 114.8(4)
C16A C3A C36A 104.7(3)
C4A C3A C26A 113.2(4)
C16A C3A C26A 104.2(3)
C36A C3A C26A 103.8(3)
C3A C4A H4D 114(3)
C3A C4A H4E 111(3)
H4D C4A H4E 102(4)
C3A C4A H4F 117(3)
H4D C4A H4F 107(4)
H4E C4A H4F 105(4)
C12A C11A C16A 120.7(4)
C12A C11A C2A 124.9(4)
C16A C11A C2A 114.4(4)
C13A C12A C11A 119.2(4)
C13A C12A H12A 121(3)
C11A C12A H12A 119(3)
O1A C13A C12A 124.9(4)
O1A C13A C14A 114.8(4)
C12A C13A C14A 120.3(4)
O2A C14A C15A 125.0(4)
O2A C14A C13A 115.2(4)
C15A C14A C13A 119.9(4)
C16A C15A C14A 119.3(4)
C16A C15A H15A 118(3)
C14A C15A H15A 122(3)
C15A C16A C11A 120.5(4)
C15A C16A C3A 125.3(4)
C11A C16A C3A 114.2(4)
O1A C17A H17D 106(3)
O1A C17A H17E 105(3)
H17D C17A H17E 117(4)
O1A C17A H17F 106(3)
H17D C17A H17F 114(4)
H17E C17A H17F 108(4)
O2A C18A H18D 102(4)
O2A C18A H18E 107(4)
H18D C18A H18E 113(5)
O2A C18A H18F 108(3)
H18D C18A H18F 107(5)
H18E C18A H18F 119(5)
C22A C21A C26A 120.4(4)
C22A C21A C2A 125.7(4)
C26A C21A C2A 113.9(4)
C23A C22A C21A 119.5(4)
C23A C22A H22A 121(3)
C21A C22A H22A 119(3)
O3A C23A C22A 125.3(4)
O3A C23A C24A 114.9(4)
C22A C23A C24A 119.8(4)
O4A C24A C25A 124.6(4)
O4A C24A C23A 114.5(4)
C25A C24A C23A 120.9(4)
C24A C25A C26A 118.9(4)
C24A C25A H25A 121(3)
C26A C25A H25A 120(3)
C25A C26A C21A 120.4(4)
C25A C26A C3A 125.5(4)
C21A C26A C3A 114.1(4)
O3A C27A H27D 100(4)
O3A C27A H27E 115(4)
H27D C27A H27E 111(5)
O3A C27A H27F 111(4)
H27D C27A H27F 111(5)
H27E C27A H27F 110(5)
O4A C28A H28D 108(4)
O4A C28A H28E 109(3)
H28D C28A H28E 114(5)
O4A C28A H28F 105(3)
H28D C28A H28F 106(5)
H28E C28A H28F 115(4)
C32A C31A C36A 120.3(4)
C32A C31A C2A 125.5(4)
C36A C31A C2A 114.2(4)
C33A C32A C31A 119.7(4)
C33A C32A H32A 120(3)
C31A C32A H32A 121(3)
O5A C33A C32A 125.1(4)
O5A C33A C34A 114.6(4)
C32A C33A C34A 120.2(4)
O6A C34A C35A 126.2(4)
O6A C34A C33A 114.5(4)
C35A C34A C33A 119.3(4)
C34A C35A C36A 120.1(4)
C34A C35A H35A 115(3)
C36A C35A H35A 125(3)
C35A C36A C31A 120.4(4)
C35A C36A C3A 125.0(4)
C31A C36A C3A 114.6(4)
O5A C37A H37D 104(3)
O5A C37A H37E 118(3)
H37D C37A H37E 110(5)
O5A C37A H37F 110(3)
H37D C37A H37F 110(4)
H37E C37A H37F 104(4)
O6A C38A H38D 110(4)
O6A C38A H38E 104(3)
H38D C38A H38E 110(5)
O6A C38A H38F 111(3)
H38D C38A H38F 109(5)
H38E C38A H38F 114(4)
C6SA C1SA C2SA 119.4(7)
C6SA C1SA C7SA 120.0(6)
C2SA C1SA C7SA 120.6(6)
C1SA C2SA C3SA 121.4(6)
C1SA C2SA H2SA 119.3
C3SA C2SA H2SA 119.3
C2SA C3SA C4SA 119.1(6)
C2SA C3SA H3SA 120.4
C4SA C3SA H3SA 120.4
C5SA C4SA C3SA 118.8(7)
C5SA C4SA H4SA 120.6
C3SA C4SA H4SA 120.6
C6SA C5SA C4SA 120.8(6)
C6SA C5SA H5SA 119.6
C4SA C5SA H5SA 119.6
C1SA C6SA C5SA 120.5(6)
C1SA C6SA H6SA 119.8
C5SA C6SA H6SA 119.8
C1SA C7SA H7S1 109.5
C1SA C7SA H7S2 109.5
H7S1 C7SA H7S2 109.5
C1SA C7SA H7S3 109.5
H7S1 C7SA H7S3 109.5
H7S2 C7SA H7S3 109.5
C6SB C1SB C2SB 119.4(6)
C6SB C1SB C7SB 120.3(7)
C2SB C1SB C7SB 120.2(6)
C1SB C2SB C3SB 120.1(6)
C1SB C2SB H2SB 119.9
C3SB C2SB H2SB 119.9
C2SB C3SB C4SB 120.7(7)
C2SB C3SB H3SB 119.7
C4SB C3SB H3SB 119.7
C3SB C4SB C5SB 119.1(7)
C3SB C4SB H4SB 120.4
C5SB C4SB H4SB 120.4
C6SB C5SB C4SB 117.5(7)
C6SB C5SB H5SB 121.3
C4SB C5SB H5SB 121.3
C1SB C6SB C5SB 123.1(7)
C1SB C6SB H6SB 118.5
C5SB C6SB H6SB 118.5
C1SB C7SB H7S4 109.5
C1SB C7SB H7S5 109.5
H7S4 C7SB H7S5 109.5
C1SB C7SB H7S6 109.5
H7S4 C7SB H7S6 109.5
H7S5 C7SB H7S6 109.5
C2SC C1SC C6SC 120.7(7)
C2SC C1SC C7SC 119.5(7)
C6SC C1SC C7SC 119.7(8)
C1SC C2SC C3SC 119.8(6)
C1SC C2SC H2SC 120.1
C3SC C2SC H2SC 120.1
C4SC C3SC C2SC 119.3(7)
C4SC C3SC H3SC 120.4
C2SC C3SC H3SC 120.4
C3SC C4SC C5SC 119.6(7)
C3SC C4SC H4SC 120.2
C5SC C4SC H4SC 120.2
C6SC C5SC C4SC 121.6(7)
C6SC C5SC H5SC 119.2
C4SC C5SC H5SC 119.2
C5SC C6SC C1SC 118.9(7)
C5SC C6SC H6SC 120.5
C1SC C6SC H6SC 120.5
C1SC C7SC H7S7 109.5
C1SC C7SC H7S8 109.5
H7S7 C7SC H7S8 109.5
C1SC C7SC H7S9 109.5
H7S7 C7SC H7S9 109.5
H7S8 C7SC H7S9 109.5
C6SD C1SD C2SD 118.4(14)
C6SD C1SD C7SD 123.0(16)
C2SD C1SD C7SD 118.3(15)
C1SD C2SD C3SD 121.2(15)
C1SD C2SD H2SD 119.4
C3SD C2SD H2SD 119.4
C4SD C3SD C2SD 119.6(15)
C4SD C3SD H3SD 120.2
C2SD C3SD H3SD 120.2
C3SD C4SD C5SD 119.2(13)
C3SD C4SD H4SD 120.4
C5SD C4SD H4SD 120.4
C4SD C5SD C6SD 118.9(14)
C4SD C5SD H5SD 120.5
C6SD C5SD H5SD 120.5
C1SD C6SD C5SD 121.5(16)
C1SD C6SD H6SD 119.3
C5SD C6SD H6SD 119.3

loop_
_geom_bond_atom_site_label_1
_geom_bond_atom_site_label_2
_geom_bond_distance
Sb1 Cl4 2.3561(12)
Sb1 Cl6 2.3593(13)
Sb1 Cl3 2.3643(13)
Sb1 Cl5 2.3727(13)
Sb1 Cl2 2.3768(13)
Sb1 Cl1 2.3796(12)
Sb2 Cl9 2.3484(13)
Sb2 Cl12 2.3488(15)
Sb2 Cl8 2.3576(13)
Sb2 Cl10 2.3594(15)
Sb2 Cl7 2.3596(15)
Sb2 Cl11 2.3725(14)
O1 C13 1.345(5)
O1 C17 1.437(6)
O2 C14 1.339(5)
O2 C18 1.443(6)
O3 C23 1.350(5)
O3 C27 1.432(6)
O4 C24 1.354(5)
O4 C28 1.439(6)
O5 C33 1.359(5)
O5 C37 1.434(6)
O6 C34 1.357(5)
O6 C38 1.440(6)
C1 C2 1.515(6)
C1 H1A 0.91(5)
C1 H1B 0.99(5)
C1 H1C 0.93(5)
C2 C11 1.522(6)
C2 C31 1.532(6)
C2 C21 1.538(6)
C3 C36 1.517(6)
C3 C4 1.520(6)
C3 C16 1.531(6)
C3 C26 1.540(6)
C4 H4A 0.96(5)
C4 H4B 0.94(5)
C4 H4C 1.04(5)
C11 C12 1.389(6)
C11 C16 1.412(6)
C12 C13 1.384(6)
C12 H12 0.83(5)
C13 C14 1.433(6)
C14 C15 1.385(6)
C15 C16 1.382(6)
C15 H15 0.96(5)
C17 H17A 1.03(5)
C17 H17B 0.97(6)
C17 H17C 0.93(5)
C18 H18A 0.93(6)
C18 H18B 0.93(6)
C18 H18C 0.91(5)
C21 C22 1.394(6)
C21 C26 1.406(6)
C22 C23 1.377(6)
C22 H22 0.93(5)
C23 C24 1.422(6)
C24 C25 1.377(6)
C25 C26 1.380(6)
C25 H25 0.95(5)
C27 H27A 0.91(7)
C27 H27B 0.95(6)
C27 H27C 0.97(6)
C28 H28A 0.99(6)
C28 H28B 0.96(6)
C28 H28C 0.96(6)
C31 C32 1.386(6)
C31 C36 1.403(6)
C32 C33 1.385(6)
C32 H32 0.90(5)
C33 C34 1.414(6)
C34 C35 1.392(6)
C35 C36 1.388(6)
C35 H35 1.03(5)
C37 H37A 0.90(6)
C37 H37B 1.07(6)
C37 H37C 0.91(6)
C38 H38A 1.02(6)
C38 H38B 1.11(6)
C38 H38C 0.95(6)
O1A C13A 1.349(5)
O1A C17A 1.446(6)
O2A C14A 1.344(5)
O2A C18A 1.439(6)
O3A C23A 1.342(5)
O3A C27A 1.438(6)
O4A C24A 1.352(5)
O4A C28A 1.441(6)
O5A C33A 1.355(5)
O5A C37A 1.432(6)
O6A C34A 1.350(5)
O6A C38A 1.436(6)
C1A C2A 1.522(6)
C1A H1D 1.01(5)
C1A H1E 0.98(5)
C1A H1F 0.90(5)
C2A C31A 1.528(6)
C2A C21A 1.530(6)
C2A C11A 1.533(6)
C3A C4A 1.517(6)
C3A C16A 1.527(6)
C3A C36A 1.532(6)
C3A C26A 1.534(6)
C4A H4D 0.97(5)
C4A H4E 0.91(5)
C4A H4F 0.89(5)
C11A C12A 1.395(6)
C11A C16A 1.399(6)
C12A C13A 1.384(6)
C12A H12A 0.96(5)
C13A C14A 1.419(6)
C14A C15A 1.396(6)
C15A C16A 1.389(6)
C15A H15A 0.94(5)
C17A H17D 1.04(6)
C17A H17E 1.03(5)
C17A H17F 0.92(5)
C18A H18D 0.91(6)
C18A H18E 0.97(6)
C18A H18F 1.04(6)
C21A C22A 1.393(6)
C21A C26A 1.413(6)
C22A C23A 1.385(6)
C22A H22A 0.89(5)
C23A C24A 1.423(6)
C24A C25A 1.386(6)
C25A C26A 1.392(6)
C25A H25A 0.92(5)
C27A H27D 0.93(6)
C27A H27E 0.97(7)
C27A H27F 0.97(7)
C28A H28D 0.89(6)
C28A H28E 0.98(6)
C28A H28F 0.97(6)
C31A C32A 1.392(6)
C31A C36A 1.394(6)
C32A C33A 1.376(7)
C32A H32A 0.86(5)
C33A C34A 1.429(6)
C34A C35A 1.379(7)
C35A C36A 1.387(6)
C35A H35A 0.90(5)
C37A H37D 0.98(6)
C37A H37E 0.95(6)
C37A H37F 1.03(6)
C38A H38D 0.94(6)
C38A H38E 1.00(6)
C38A H38F 1.00(6)
C1SA C6SA 1.360(8)
C1SA C2SA 1.373(8)
C1SA C7SA 1.524(9)
C2SA C3SA 1.384(9)
C2SA H2SA 0.9500
C3SA C4SA 1.395(10)
C3SA H3SA 0.9500
C4SA C5SA 1.382(9)
C4SA H4SA 0.9500
C5SA C6SA 1.382(9)
C5SA H5SA 0.9500
C6SA H6SA 0.9500
C7SA H7S1 0.9800
C7SA H7S2 0.9800
C7SA H7S3 0.9800
C1SB C6SB 1.341(9)
C1SB C2SB 1.368(8)
C1SB C7SB 1.497(9)
C2SB C3SB 1.381(9)
C2SB H2SB 0.9500
C3SB C4SB 1.386(11)
C3SB H3SB 0.9500
C4SB C5SB 1.404(11)
C4SB H4SB 0.9500
C5SB C6SB 1.391(11)
C5SB H5SB 0.9500
C6SB H6SB 0.9500
C7SB H7S4 0.9800
C7SB H7S5 0.9800
C7SB H7S6 0.9800
C1SC C2SC 1.332(9)
C1SC C6SC 1.391(9)
C1SC C7SC 1.502(9)
C2SC C3SC 1.459(9)
C2SC H2SC 0.9500
C3SC C4SC 1.325(9)
C3SC H3SC 0.9500
C4SC C5SC 1.402(10)
C4SC H4SC 0.9500
C5SC C6SC 1.361(10)
C5SC H5SC 0.9500
C6SC H6SC 0.9500
C7SC H7S7 0.9800
C7SC H7S8 0.9800
C7SC H7S9 0.9800
C1SD C6SD 1.359(17)
C1SD C2SD 1.386(17)
C1SD C7SD 1.514(17)
C2SD C3SD 1.386(17)
C2SD H2SD 0.9500
C3SD C4SD 1.379(18)
C3SD H3SD 0.9500
C4SD C5SD 1.386(17)
C4SD H4SD 0.9500
C5SD C6SD 1.398(17)
C5SD H5SD 0.9500
C6SD H6SD 0.9500
C7SD H7SX 0.9800
C7SD H7SY 0.9800
C7SD H7SZ 0.9800

loop_
_geom_torsion_atom_site_label_1
_geom_torsion_atom_site_label_2
_geom_torsion_atom_site_label_3
_geom_torsion_atom_site_label_4
_geom_torsion
C1 C2 C11 C12 4.7(6)
C31 C2 C11 C12 131.2(4)
C21 C2 C11 C12 -119.3(5)
C1 C2 C11 C16 179.6(4)
C31 C2 C11 C16 -54.0(5)
C21 C2 C11 C16 55.6(5)
C16 C11 C12 C13 -3.2(6)
C2 C11 C12 C13 171.4(4)
C17 O1 C13 C12 -0.5(6)
C17 O1 C13 C14 -176.9(4)
C11 C12 C13 O1 -175.0(4)
C11 C12 C13 C14 1.2(6)
C18 O2 C14 C15 -5.6(6)
C18 O2 C14 C13 171.2(4)
O1 C13 C14 O2 1.5(5)
C12 C13 C14 O2 -175.1(4)
O1 C13 C14 C15 178.5(4)
C12 C13 C14 C15 1.9(6)
O2 C14 C15 C16 173.7(4)
C13 C14 C15 C16 -2.9(6)
C14 C15 C16 C11 1.0(6)
C14 C15 C16 C3 -172.8(4)
C12 C11 C16 C15 2.2(6)
C2 C11 C16 C15 -173.1(4)
C12 C11 C16 C3 176.6(4)
C2 C11 C16 C3 1.3(5)
C36 C3 C16 C15 -133.9(4)
C4 C3 C16 C15 -6.1(6)
C26 C3 C16 C15 116.6(5)
C36 C3 C16 C11 51.9(5)
C4 C3 C16 C11 179.7(4)
C26 C3 C16 C11 -57.6(4)
C1 C2 C21 C22 -2.8(6)
C11 C2 C21 C22 121.4(5)
C31 C2 C21 C22 -128.4(4)
C1 C2 C21 C26 -179.9(4)
C11 C2 C21 C26 -55.7(5)
C31 C2 C21 C26 54.4(5)
C26 C21 C22 C23 -1.2(7)
C2 C21 C22 C23 -178.2(4)
C27 O3 C23 C22 3.8(7)
C27 O3 C23 C24 -176.3(5)
C21 C22 C23 O3 -179.4(4)
C21 C22 C23 C24 0.7(7)
C28 O4 C24 C25 2.0(7)
C28 O4 C24 C23 179.9(4)
O3 C23 C24 O4 2.6(6)
C22 C23 C24 O4 -177.5(4)
O3 C23 C24 C25 -179.4(4)
C22 C23 C24 C25 0.5(7)
O4 C24 C25 C26 176.7(4)
C23 C24 C25 C26 -1.1(7)
C24 C25 C26 C21 0.5(7)
C24 C25 C26 C3 179.4(4)
C22 C21 C26 C25 0.6(7)
C2 C21 C26 C25 178.0(4)
C22 C21 C26 C3 -178.4(4)
C2 C21 C26 C3 -1.0(5)
C36 C3 C26 C25 128.1(4)
C4 C3 C26 C25 1.5(6)
C16 C3 C26 C25 -121.5(5)
C36 C3 C26 C21 -53.0(5)
C4 C3 C26 C21 -179.5(4)
C16 C3 C26 C21 57.4(5)
C1 C2 C31 C32 -1.8(6)
C11 C2 C31 C32 -128.6(4)
C21 C2 C31 C32 123.9(4)
C1 C2 C31 C36 -179.7(4)
C11 C2 C31 C36 53.5(5)
C21 C2 C31 C36 -54.0(5)
C36 C31 C32 C33 1.1(7)
C2 C31 C32 C33 -176.6(4)
C37 O5 C33 C32 0.1(7)
C37 O5 C33 C34 178.3(4)
C31 C32 C33 O5 178.2(4)
C31 C32 C33 C34 0.1(7)
C38 O6 C34 C35 2.5(7)
C38 O6 C34 C33 -176.9(4)
O5 C33 C34 O6 -0.5(6)
C32 C33 C34 O6 177.8(4)
O5 C33 C34 C35 -179.9(4)
C32 C33 C34 C35 -1.6(7)
O6 C34 C35 C36 -177.4(4)
C33 C34 C35 C36 1.9(7)
C34 C35 C36 C31 -0.8(6)
C34 C35 C36 C3 176.4(4)
C32 C31 C36 C35 -0.8(6)
C2 C31 C36 C35 177.2(4)
C32 C31 C36 C3 -178.2(4)
C2 C31 C36 C3 -0.3(5)
C4 C3 C36 C35 2.5(6)
C16 C3 C36 C35 130.1(4)
C26 C3 C36 C35 -123.4(4)
C4 C3 C36 C31 179.8(4)
C16 C3 C36 C31 -52.6(5)
C26 C3 C36 C31 53.9(5)
C1A C2A C11A C12A 1.6(6)
C31A C2A C11A C12A 128.5(4)
C21A C2A C11A C12A -122.4(4)
C1A C2A C11A C16A -178.9(4)
C31A C2A C11A C16A -52.0(5)
C21A C2A C11A C16A 57.2(5)
C16A C11A C12A C13A 1.1(6)
C2A C11A C12A C13A -179.4(4)
C17A O1A C13A C12A 2.6(6)
C17A O1A C13A C14A -179.1(4)
C11A C12A C13A O1A -179.6(4)
C11A C12A C13A C14A 2.2(6)
C18A O2A C14A C15A 11.1(7)
C18A O2A C14A C13A -169.9(5)
O1A C13A C14A O2A -1.2(6)
C12A C13A C14A O2A 177.2(4)
O1A C13A C14A C15A 177.9(4)
C12A C13A C14A C15A -3.7(7)
O2A C14A C15A C16A -179.1(4)
C13A C14A C15A C16A 1.9(7)
C14A C15A C16A C11A 1.4(7)
C14A C15A C16A C3A -178.3(4)
C12A C11A C16A C15A -3.0(6)
C2A C11A C16A C15A 177.5(4)
C12A C11A C16A C3A 176.8(4)
C2A C11A C16A C3A -2.8(5)
C4A C3A C16A C15A 2.1(6)
C36A C3A C16A C15A -124.8(5)
C26A C3A C16A C15A 126.5(5)
C4A C3A C16A C11A -177.6(4)
C36A C3A C16A C11A 55.5(5)
C26A C3A C16A C11A -53.3(5)
C1A C2A C21A C22A 2.9(6)
C31A C2A C21A C22A -123.2(5)
C11A C2A C21A C22A 126.7(5)
C1A C2A C21A C26A -178.4(4)
C31A C2A C21A C26A 55.4(5)
C11A C2A C21A C26A -54.6(5)
C26A C21A C22A C23A -0.1(7)
C2A C21A C22A C23A 178.5(4)
C27A O3A C23A C22A -3.6(7)
C27A O3A C23A C24A 176.7(5)
C21A C22A C23A O3A -177.7(4)
C21A C22A C23A C24A 2.0(7)
C28A O4A C24A C25A 6.9(6)
C28A O4A C24A C23A -173.4(4)
O3A C23A C24A O4A -2.3(6)
C22A C23A C24A O4A 178.0(4)
O3A C23A C24A C25A 177.5(4)
C22A C23A C24A C25A -2.2(7)
O4A C24A C25A C26A -179.8(4)
C23A C24A C25A C26A 0.5(7)
C24A C25A C26A C21A 1.4(7)
C24A C25A C26A C3A -178.0(4)
C22A C21A C26A C25A -1.6(7)
C2A C21A C26A C25A 179.7(4)
C22A C21A C26A C3A 177.8(4)
C2A C21A C26A C3A -0.9(5)
C4A C3A C26A C25A 0.2(6)
C16A C3A C26A C25A -125.2(5)
C36A C3A C26A C25A 125.4(5)
C4A C3A C26A C21A -179.2(4)
C16A C3A C26A C21A 55.4(5)
C36A C3A C26A C21A -54.0(5)
C1A C2A C31A C32A -1.7(6)
C21A C2A C31A C32A 123.7(4)
C11A C2A C31A C32A -127.7(4)
C1A C2A C31A C36A 179.9(4)
C21A C2A C31A C36A -54.7(5)
C11A C2A C31A C36A 53.9(5)
C36A C31A C32A C33A 1.8(7)
C2A C31A C32A C33A -176.5(4)
C37A O5A C33A C32A -4.6(6)
C37A O5A C33A C34A 175.6(4)
C31A C32A C33A O5A 179.1(4)
C31A C32A C33A C34A -1.1(7)
C38A O6A C34A C35A 1.4(7)
C38A O6A C34A C33A -177.0(4)
O5A C33A C34A O6A -1.3(5)
C32A C33A C34A O6A 178.9(4)
O5A C33A C34A C35A -179.9(4)
C32A C33A C34A C35A 0.3(6)
O6A C34A C35A C36A -178.5(4)
C33A C34A C35A C36A -0.1(6)
C34A C35A C36A C31A 0.8(7)
C34A C35A C36A C3A 178.3(4)
C32A C31A C36A C35A -1.6(6)
C2A C31A C36A C35A 176.9(4)
C32A C31A C36A C3A -179.4(4)
C2A C31A C36A C3A -0.9(5)
C4A C3A C36A C35A 1.8(6)
C16A C3A C36A C35A 128.7(4)
C26A C3A C36A C35A -122.3(4)
C4A C3A C36A C31A 179.5(4)
C16A C3A C36A C31A -53.7(5)
C26A C3A C36A C31A 55.3(5)
C6SA C1SA C2SA C3SA 0.3(9)
C7SA C1SA C2SA C3SA -179.4(6)
C1SA C2SA C3SA C4SA 0.6(9)
C2SA C3SA C4SA C5SA -1.5(9)
C3SA C4SA C5SA C6SA 1.7(9)
C2SA C1SA C6SA C5SA -0.1(8)
C7SA C1SA C6SA C5SA 179.6(5)
C4SA C5SA C6SA C1SA -0.9(9)
C6SB C1SB C2SB C3SB -2.1(8)
C7SB C1SB C2SB C3SB 177.4(5)
C1SB C2SB C3SB C4SB 1.0(9)
C2SB C3SB C4SB C5SB 0.2(9)
C3SB C4SB C5SB C6SB -0.3(9)
C2SB C1SB C6SB C5SB 2.0(9)
C7SB C1SB C6SB C5SB -177.4(6)
C4SB C5SB C6SB C1SB -0.9(10)
C6SC C1SC C2SC C3SC -0.2(9)
C7SC C1SC C2SC C3SC -179.3(5)
C1SC C2SC C3SC C4SC 1.3(9)
C2SC C3SC C4SC C5SC -1.8(9)
C3SC C4SC C5SC C6SC 1.3(10)
C4SC C5SC C6SC C1SC -0.2(10)
C2SC C1SC C6SC C5SC -0.3(9)
C7SC C1SC C6SC C5SC 178.8(6)
C6SD C1SD C2SD C3SD 0(5)
C7SD C1SD C2SD C3SD -174(2)
C1SD C2SD C3SD C4SD 4(4)
C2SD C3SD C4SD C5SD -11(4)
C3SD C4SD C5SD C6SD 14(4)
C2SD C1SD C6SD C5SD 4(6)
C7SD C1SD C6SD C5SD 177(3)
C4SD C5SD C6SD C1SD -10(4)
